data_1567318
loop_
_publ_author_name
'Suhr, Simon'
'Walter, Robert Richerd Marten'
'Beerhues, Julia'
'Albold, Uta'
'Sarkar, Biprajit'

_publ_section_title
;
 Rhodium Diamidobenzene Complexes: A Tale of Different Substituents on the
 Diamidobenzene Ligand
;
_journal_name_full 'Chemical Science'
_journal_paper_doi 10.1039/D2SC03227A
_journal_year 2022
_chemical_formula_moiety 'C38 H44 N2 Rh2, 2(B F4)'
_chemical_formula_sum 'C38 H44 B2 F8 N2 Rh2'
_chemical_formula_weight 908.19
_space_group_crystal_system monoclinic
_space_group_IT_number 14
_space_group_name_Hall '-P 2yn'
_space_group_name_H-M_alt 'P 1 21/n 1'
_atom_sites_solution_hydrogens geom
_atom_sites_solution_primary dual
_audit_creation_date 2021-07-21
_audit_creation_method
;
Olex2 1.3-alpha
(compiled 2020.06.28 svn.raecde09e for OlexSys, GUI svn.r6132)
;
_audit_update_record
;
2022-05-26 deposited with the CCDC.	2022-07-15 downloaded from the CCDC.
;
_cell_angle_alpha 90
_cell_angle_beta 99.504(3)
_cell_angle_gamma 90
_cell_formula_units_Z 4
_cell_length_a 12.9758(7)
_cell_length_b 16.8728(9)
_cell_length_c 18.2875(9)
_cell_measurement_reflns_used 7158
_cell_measurement_temperature 140.01
_cell_measurement_theta_max 28.402
_cell_measurement_theta_min 1.653
_cell_volume 3948.9(4)
_computing_cell_refinement 'APEX2 (Bruker, 2008)'
_computing_data_collection 'APEX2 (Bruker, 2008)'
_computing_data_reduction 'SAINT+ (Bruker, 2009)'
_computing_molecular_graphics 'Olex2 1.3-alpha (Dolomanov et al., 2009)'
_computing_publication_material 'Olex2 1.3-alpha (Dolomanov et al., 2009)'
_computing_structure_refinement 'SHELXL 2018/3 (Sheldrick, 2015)'
_computing_structure_solution 'SHELXT 2018/2 (Sheldrick, 2018)'
_diffrn_ambient_temperature 140.01
_diffrn_measured_fraction_theta_full 1.000
_diffrn_measured_fraction_theta_max 0.992
_diffrn_measurement_device_type 'Bruker Kappa ApexII Duo'
_diffrn_measurement_method 'omega + phi scans'
_diffrn_radiation_type MoK\a
_diffrn_radiation_wavelength 0.71073
_diffrn_reflns_av_R_equivalents 0.0584
_diffrn_reflns_av_unetI/netI 0.0555
_diffrn_reflns_Laue_measured_fraction_full 1.000
_diffrn_reflns_Laue_measured_fraction_max 0.992
_diffrn_reflns_limit_h_max 17
_diffrn_reflns_limit_h_min -17
_diffrn_reflns_limit_k_max 22
_diffrn_reflns_limit_k_min -22
_diffrn_reflns_limit_l_max 24
_diffrn_reflns_limit_l_min -24
_diffrn_reflns_number 53346
_diffrn_reflns_point_group_measured_fraction_full 1.000
_diffrn_reflns_point_group_measured_fraction_max 0.992
_diffrn_reflns_theta_full 25.242
_diffrn_reflns_theta_max 28.402
_diffrn_reflns_theta_min 1.653
_exptl_absorpt_coefficient_mu 0.902
_exptl_absorpt_correction_T_max 0.9527
_exptl_absorpt_correction_T_min 0.6845
_exptl_absorpt_correction_type numerical
_exptl_absorpt_process_details 'Blessing, 1995'
_exptl_crystal_colour red-purple
_exptl_crystal_density_diffrn 1.528
_exptl_crystal_description plate
_exptl_crystal_F_000 1832
_exptl_crystal_recrystallization_method 'Re-crystallisation from solvent: Dichloroethane, pentane'
_exptl_crystal_size_max 0.752
_exptl_crystal_size_mid 0.334
_exptl_crystal_size_min 0.074
_refine_diff_density_max 1.156
_refine_diff_density_min -0.693
_refine_diff_density_rms 0.111
_refine_ls_extinction_method none
_refine_ls_goodness_of_fit_ref 1.020
_refine_ls_hydrogen_treatment constr
_refine_ls_matrix_type full
_refine_ls_number_parameters 517
_refine_ls_number_reflns 9848
_refine_ls_number_restraints 336
_refine_ls_restrained_S_all 1.014
_refine_ls_R_factor_all 0.0674
_refine_ls_R_factor_gt 0.0393
_refine_ls_shift/su_max 0.002
_refine_ls_shift/su_mean 0.000
_refine_ls_structure_factor_coef Fsqd
_refine_ls_weighting_details 'w=1/[\s^2^(Fo^2^)+(0.0346P)^2^+5.4300P] where P=(Fo^2^+2Fc^2^)/3'
_refine_ls_weighting_scheme calc
_refine_ls_wR_factor_gt 0.0812
_refine_ls_wR_factor_ref 0.0913
_reflns_Friedel_coverage 0.000
_reflns_number_gt 7158
_reflns_number_total 9848
_reflns_threshold_expression 'I > 2\s(I)'
_cod_data_source_file d2sc03227a2.cif
_cod_data_source_block sar276
_cod_database_code 1567318
_shelx_shelxl_version_number 2018/3
_shelx_space_group_comment
;
The symmetry employed for this shelxl refinement is uniquely defined
by the following loop, which should always be used as a source of
symmetry information in preference to the above space-group names.
They are only intended as comments.
;
_shelx_estimated_absorpt_t_max 0.936
_shelx_estimated_absorpt_t_min 0.550
_olex2_refinement_description
;
1. Fixed Uiso
 At 1.2 times of:
  All C(H) groups
 At 1.5 times of:
  All C(H,H,H) groups
2. Uiso/Uaniso restraints and constraints
All non-hydrogen atoms restrained to be isotropic: with sigma of 0.01 and sigma
for terminal atoms of 0.02
3. Others
 Sof(F5A)=Sof(F2A)=1-FVAR(1)
 Sof(F5)=Sof(F6)=FVAR(1)
 Sof(F00W)=Sof(F00Z)=1-FVAR(2)
 Sof(F1)=Sof(F3)=FVAR(2)
4.a Ternary CH refined with riding coordinates:
 C6(H6), C3(H3), C4(H4), C5(H5)
4.b Aromatic/amide H refined with riding coordinates:
 C28(H28), C38(H38), C32(H32), C31(H31), C29(H29), C37(H37), C34(H34),
 C30(H30), C35(H35), C36(H36)
4.c Idealised Me refined as rotating group:
 C16(H16A,H16B,H16C), C12(H12A,H12B,H12C), C15(H15A,H15B,H15C), C14(H14A,H14B,
 H14C), C26(H26A,H26B,H26C), C24(H24A,H24B,H24C), C13(H13A,H13B,H13C), C23(H23A,
 H23B,H23C), C25(H25A,H25B,H25C), C22(H22A,H22B,H22C)
;
_smtbx_masks_void_probe_radius 1.2
_smtbx_masks_void_truncation_radius 1.2
_olex2_submission_special_instructions 'No special instructions were received'

loop_
_space_group_symop_operation_xyz
'x, y, z'
'-x+1/2, y+1/2, -z+1/2'
'-x, -y, -z'
'x-1/2, -y-1/2, z-1/2'

loop_
_atom_site_label
_atom_site_type_symbol
_atom_site_fract_x
_atom_site_fract_y
_atom_site_fract_z
_atom_site_U_iso_or_equiv
_atom_site_adp_type
_atom_site_occupancy
_atom_site_site_symmetry_order
_atom_site_calc_flag
_atom_site_refinement_flags_posn
_atom_site_refinement_flags_adp
_atom_site_refinement_flags_occupancy
_atom_site_disorder_assembly
_atom_site_disorder_group
Rh2 Rh 0.50377(2) 0.63941(2) 0.32817(2) 0.01585(7) Uani 1 1 d . U . . .
Rh1 Rh 0.13906(2) 0.59567(2) 0.28597(2) 0.01854(7) Uani 1 1 d . U . . .
F7 F 0.73564(18) 0.98840(14) 0.23556(13) 0.0439(6) Uani 1 1 d . U . . .
F4 F 0.7043(2) 0.71940(13) 0.60100(13) 0.0447(6) Uani 1 1 d . U . . .
N2 N 0.2546(2) 0.60559(16) 0.37357(14) 0.0179(6) Uani 1 1 d . U . . .
N1 N 0.2636(2) 0.56233(16) 0.24025(14) 0.0173(6) Uani 1 1 d . U . . .
F8 F 0.8799(2) 0.93312(18) 0.30166(14) 0.0565(8) Uani 1 1 d . U . . .
F2 F 0.5967(3) 0.62115(19) 0.55499(16) 0.0803(11) Uani 1 1 d . U . . .
C2 C 0.3474(2) 0.57681(19) 0.36342(17) 0.0164(7) Uani 1 1 d . U . . .
C1 C 0.3533(2) 0.55211(19) 0.28820(17) 0.0169(7) Uani 1 1 d . U . . .
C6 C 0.4509(2) 0.52529(19) 0.27258(18) 0.0184(7) Uani 1 1 d . U . . .
H6 H 0.459549 0.516935 0.219796 0.022 Uiso 1 1 calc R U . . .
C33 C 0.2397(2) 0.6246(2) 0.44751(17) 0.0191(7) Uani 1 1 d . U . . .
C3 C 0.4404(2) 0.57414(19) 0.41718(17) 0.0181(7) Uani 1 1 d . U . . .
H3 H 0.441270 0.600199 0.466389 0.022 Uiso 1 1 calc R U . . .
C4 C 0.5312(3) 0.5373(2) 0.40204(18) 0.0212(7) Uani 1 1 d . U . . .
H4 H 0.595026 0.535366 0.441040 0.025 Uiso 1 1 calc R U . . .
C27 C 0.2575(2) 0.5349(2) 0.16588(17) 0.0181(7) Uani 1 1 d . U . . .
C11 C 0.5265(3) 0.75984(19) 0.36637(18) 0.0210(7) Uani 1 1 d . U . . .
C7 C 0.4555(3) 0.7586(2) 0.29690(18) 0.0208(7) Uani 1 1 d . U . . .
C9 C 0.6156(3) 0.7082(2) 0.2777(2) 0.0246(8) Uani 1 1 d . U . . .
C16 C 0.3439(3) 0.7831(2) 0.2830(2) 0.0275(8) Uani 1 1 d . U . . .
H16A H 0.301463 0.740663 0.256742 0.041 Uiso 1 1 calc R U . . .
H16B H 0.336211 0.831357 0.252782 0.041 Uiso 1 1 calc R U . . .
H16C H 0.320583 0.793475 0.330428 0.041 Uiso 1 1 calc R U . . .
C5 C 0.5366(3) 0.5114(2) 0.32931(18) 0.0203(7) Uani 1 1 d . U . . .
H5 H 0.604191 0.491648 0.316729 0.024 Uiso 1 1 calc R U . . .
C8 C 0.5115(3) 0.7267(2) 0.24263(18) 0.0225(7) Uani 1 1 d . U . . .
C19 C -0.0051(3) 0.6008(2) 0.3318(2) 0.0289(8) Uani 1 1 d . U . . .
C28 C 0.2321(3) 0.5872(2) 0.10758(19) 0.0244(8) Uani 1 1 d . U . . .
H28 H 0.222519 0.641882 0.116998 0.029 Uiso 1 1 calc R U . . .
C10 C 0.6247(3) 0.7297(2) 0.3548(2) 0.0254(8) Uani 1 1 d . U . . .
C17 C 0.0011(3) 0.6318(2) 0.2089(2) 0.0282(8) Uani 1 1 d . U . . .
C38 C 0.2380(3) 0.5643(2) 0.49844(19) 0.0250(8) Uani 1 1 d . U . . .
H38 H 0.247039 0.510770 0.484744 0.030 Uiso 1 1 calc R U . . .
C32 C 0.2740(3) 0.4558(2) 0.15197(18) 0.0223(7) Uani 1 1 d . U . . .
H32 H 0.293626 0.419950 0.191905 0.027 Uiso 1 1 calc R U . . .
C18 C -0.0018(3) 0.6647(2) 0.2825(2) 0.0308(9) Uani 1 1 d . U . . .
C31 C 0.2618(3) 0.4291(2) 0.07931(19) 0.0285(8) Uani 1 1 d . U . . .
H31 H 0.272224 0.374571 0.069647 0.034 Uiso 1 1 calc R U . . .
F1 F 0.6319(5) 0.6407(3) 0.6775(2) 0.0500(16) Uani 0.684(14) 1 d . U P A 1
F5 F 0.7513(10) 0.9946(18) 0.3514(8) 0.061(4) Uani 0.44(4) 1 d . U P B 1
C21 C 0.0023(3) 0.5490(2) 0.2152(2) 0.0268(8) Uani 1 1 d . U . . .
F3 F 0.7553(4) 0.5924(3) 0.6210(4) 0.069(2) Uani 0.684(14) 1 d . U P A 1
C29 C 0.2205(3) 0.5595(2) 0.03508(19) 0.0282(8) Uani 1 1 d . U . . .
H29 H 0.202586 0.595418 -0.005049 0.034 Uiso 1 1 calc R U . . .
C12 C 0.5013(3) 0.7902(2) 0.43861(19) 0.0323(9) Uani 1 1 d . U . . .
H12A H 0.427189 0.781105 0.440388 0.048 Uiso 1 1 calc R U . . .
H12B H 0.516295 0.847077 0.442792 0.048 Uiso 1 1 calc R U . . .
H12C H 0.544080 0.762133 0.479775 0.048 Uiso 1 1 calc R U . . .
C15 C 0.4688(3) 0.7180(2) 0.16196(18) 0.0326(9) Uani 1 1 d . U . . .
H15A H 0.497648 0.670051 0.142758 0.049 Uiso 1 1 calc R U . . .
H15B H 0.488188 0.764351 0.134989 0.049 Uiso 1 1 calc R U . . .
H15C H 0.392472 0.713739 0.155252 0.049 Uiso 1 1 calc R U . . .
C37 C 0.2230(3) 0.5830(3) 0.5698(2) 0.0334(9) Uani 1 1 d . U . . .
H37 H 0.222947 0.542080 0.605459 0.040 Uiso 1 1 calc R U . . .
C20 C 0.0020(3) 0.5284(2) 0.2914(2) 0.0284(8) Uani 1 1 d . U . . .
F6 F 0.7131(12) 0.8796(14) 0.2947(17) 0.077(6) Uani 0.44(4) 1 d . U P B 1
C34 C 0.2232(3) 0.7017(2) 0.4663(2) 0.0310(9) Uani 1 1 d . U . . .
H34 H 0.222382 0.742411 0.430325 0.037 Uiso 1 1 calc R U . . .
C30 C 0.2348(3) 0.4808(2) 0.02110(19) 0.0310(9) Uani 1 1 d . U . . .
H30 H 0.226000 0.461996 -0.028523 0.037 Uiso 1 1 calc R U . . .
C35 C 0.2077(3) 0.7204(3) 0.5372(2) 0.0391(10) Uani 1 1 d . U . . .
H35 H 0.196721 0.773898 0.550238 0.047 Uiso 1 1 calc R U . . .
C14 C 0.7016(3) 0.6762(2) 0.2413(2) 0.0380(10) Uani 1 1 d . U . . .
H14A H 0.743054 0.638297 0.274620 0.057 Uiso 1 1 calc R U . . .
H14B H 0.746505 0.719831 0.230380 0.057 Uiso 1 1 calc R U . . .
H14C H 0.671739 0.649439 0.195120 0.057 Uiso 1 1 calc R U . . .
C26 C 0.0019(3) 0.4899(3) 0.1546(2) 0.0404(11) Uani 1 1 d . U . . .
H26A H 0.051661 0.447392 0.171587 0.061 Uiso 1 1 calc R U . . .
H26B H 0.022165 0.515926 0.111267 0.061 Uiso 1 1 calc R U . . .
H26C H -0.068326 0.467426 0.141228 0.061 Uiso 1 1 calc R U . . .
C24 C -0.0161(3) 0.6047(3) 0.4116(2) 0.0455(12) Uani 1 1 d . U . . .
H24A H 0.030561 0.565718 0.439721 0.068 Uiso 1 1 calc R U . . .
H24B H -0.088558 0.592865 0.416726 0.068 Uiso 1 1 calc R U . . .
H24C H 0.002314 0.657914 0.430817 0.068 Uiso 1 1 calc R U . . .
C13 C 0.7224(3) 0.7253(3) 0.4106(2) 0.0374(10) Uani 1 1 d . U . . .
H13A H 0.704470 0.720942 0.460387 0.056 Uiso 1 1 calc R U . . .
H13B H 0.763983 0.773351 0.407483 0.056 Uiso 1 1 calc R U . . .
H13C H 0.763031 0.678807 0.400411 0.056 Uiso 1 1 calc R U . . .
C36 C 0.2082(3) 0.6606(3) 0.5890(2) 0.0416(11) Uani 1 1 d . U . . .
H36 H 0.198304 0.673123 0.638064 0.050 Uiso 1 1 calc R U . . .
C23 C -0.0040(3) 0.7510(3) 0.2991(3) 0.0497(12) Uani 1 1 d . U . . .
H23A H 0.021618 0.759764 0.351923 0.075 Uiso 1 1 calc R U . . .
H23B H -0.075870 0.770666 0.286627 0.075 Uiso 1 1 calc R U . . .
H23C H 0.040665 0.779445 0.269593 0.075 Uiso 1 1 calc R U . . .
C25 C 0.0042(3) 0.4472(3) 0.3226(3) 0.0434(11) Uani 1 1 d . U . . .
H25A H -0.064802 0.422691 0.309028 0.065 Uiso 1 1 calc R U . . .
H25B H 0.022456 0.449788 0.376733 0.065 Uiso 1 1 calc R U . . .
H25C H 0.056372 0.415379 0.302689 0.065 Uiso 1 1 calc R U . . .
C22 C -0.0066(3) 0.6797(3) 0.1398(3) 0.0501(12) Uani 1 1 d . U . . .
H22A H 0.036886 0.727252 0.149643 0.075 Uiso 1 1 calc R U . . .
H22B H -0.079485 0.695354 0.123368 0.075 Uiso 1 1 calc R U . . .
H22C H 0.017681 0.648115 0.101066 0.075 Uiso 1 1 calc R U . . .
B2 B 0.7739(4) 0.9389(3) 0.2949(2) 0.0391(12) Uani 1 1 d . U . . .
B1 B 0.6740(4) 0.6428(3) 0.6091(3) 0.0406(12) Uani 1 1 d . U . . .
F5A F 0.7402(17) 0.8596(7) 0.2722(6) 0.066(4) Uani 0.56(4) 1 d . U P B 2
F2A F 0.7475(8) 0.9488(18) 0.3620(5) 0.070(5) Uani 0.56(4) 1 d . U P B 2
F00W F 0.6942(15) 0.6082(9) 0.6671(6) 0.075(7) Uani 0.316(14) 1 d . U P A 2
F00Z F 0.7552(15) 0.6073(9) 0.5630(13) 0.134(7) Uani 0.316(14) 1 d . U P A 2

loop_
_atom_site_aniso_label
_atom_site_aniso_U_11
_atom_site_aniso_U_22
_atom_site_aniso_U_33
_atom_site_aniso_U_23
_atom_site_aniso_U_13
_atom_site_aniso_U_12
Rh2 0.01480(13) 0.01592(13) 0.01666(12) 0.00113(10) 0.00211(9) -0.00029(11)
Rh1 0.01385(13) 0.02294(15) 0.01848(13) 0.00000(10) 0.00168(10) 0.00365(11)
F7 0.0403(14) 0.0397(15) 0.0495(15) 0.0002(11) 0.0013(12) 0.0001(11)
F4 0.0622(17) 0.0213(12) 0.0488(14) -0.0005(10) 0.0043(12) -0.0091(12)
N2 0.0170(14) 0.0197(15) 0.0169(13) -0.0009(11) 0.0027(11) 0.0019(12)
N1 0.0177(14) 0.0185(14) 0.0158(12) -0.0002(10) 0.0024(10) 0.0010(11)
F8 0.0399(15) 0.085(2) 0.0475(15) 0.0185(14) 0.0168(12) 0.0090(14)
F2 0.096(2) 0.075(2) 0.0528(17) 0.0108(15) -0.0399(17) -0.0459(19)
C2 0.0150(16) 0.0150(16) 0.0192(15) 0.0025(12) 0.0027(12) -0.0006(13)
C1 0.0164(16) 0.0153(16) 0.0192(15) 0.0010(12) 0.0033(12) -0.0005(13)
C6 0.0174(16) 0.0185(17) 0.0196(15) -0.0028(13) 0.0034(13) -0.0019(14)
C33 0.0139(16) 0.0259(19) 0.0178(15) 0.0004(13) 0.0032(12) 0.0002(14)
C3 0.0181(16) 0.0175(17) 0.0187(15) 0.0033(12) 0.0030(13) -0.0011(13)
C4 0.0179(17) 0.0187(17) 0.0257(17) 0.0073(13) -0.0001(13) -0.0005(14)
C27 0.0152(16) 0.0214(18) 0.0178(15) -0.0016(13) 0.0030(12) -0.0037(14)
C11 0.0261(18) 0.0141(17) 0.0227(16) 0.0017(13) 0.0041(14) -0.0045(14)
C7 0.0243(18) 0.0170(17) 0.0212(16) 0.0026(13) 0.0040(14) -0.0009(14)
C9 0.0228(19) 0.0194(18) 0.0335(19) 0.0033(14) 0.0104(15) -0.0071(15)
C16 0.028(2) 0.025(2) 0.0289(18) 0.0021(15) 0.0012(15) 0.0056(16)
C5 0.0150(16) 0.0194(17) 0.0265(17) 0.0018(13) 0.0035(13) 0.0003(14)
C8 0.0294(19) 0.0180(17) 0.0199(16) 0.0037(13) 0.0037(14) -0.0044(15)
C19 0.0138(17) 0.040(2) 0.0343(19) -0.0062(17) 0.0075(15) 0.0016(16)
C28 0.0256(18) 0.0216(19) 0.0249(17) 0.0051(14) 0.0009(14) -0.0004(15)
C10 0.0233(18) 0.0203(18) 0.0315(18) 0.0049(14) 0.0010(15) -0.0072(15)
C17 0.0158(17) 0.040(2) 0.0271(18) 0.0088(16) -0.0007(14) 0.0032(16)
C38 0.0194(17) 0.032(2) 0.0248(17) 0.0072(15) 0.0067(14) 0.0072(15)
C32 0.0262(18) 0.0189(17) 0.0217(16) 0.0030(13) 0.0040(14) -0.0039(15)
C18 0.0139(17) 0.031(2) 0.045(2) -0.0058(17) -0.0009(16) 0.0098(16)
C31 0.036(2) 0.0226(19) 0.0269(18) -0.0073(15) 0.0057(16) -0.0017(16)
F1 0.070(4) 0.042(3) 0.038(2) 0.0027(19) 0.010(2) -0.011(2)
F5 0.050(4) 0.108(12) 0.025(4) -0.014(6) 0.005(3) 0.014(6)
C21 0.0138(17) 0.035(2) 0.0311(18) -0.0021(16) 0.0019(14) 0.0022(16)
F3 0.061(3) 0.043(3) 0.096(6) -0.004(3) -0.003(3) 0.020(2)
C29 0.031(2) 0.034(2) 0.0187(16) 0.0084(15) 0.0020(15) 0.0044(17)
C12 0.047(2) 0.026(2) 0.0232(18) -0.0054(15) 0.0023(17) -0.0003(18)
C15 0.045(2) 0.035(2) 0.0176(17) 0.0015(15) 0.0042(16) -0.0075(19)
C37 0.026(2) 0.051(3) 0.0235(18) 0.0129(17) 0.0059(15) 0.0047(18)
C20 0.0129(17) 0.033(2) 0.039(2) 0.0095(17) 0.0038(15) 0.0012(15)
F6 0.072(6) 0.044(8) 0.118(12) 0.032(8) 0.021(7) -0.018(5)
C34 0.040(2) 0.029(2) 0.0263(18) -0.0014(15) 0.0100(16) 0.0022(18)
C30 0.037(2) 0.037(2) 0.0190(17) -0.0059(15) 0.0038(15) -0.0049(18)
C35 0.046(3) 0.039(2) 0.035(2) -0.0119(18) 0.0153(19) 0.001(2)
C14 0.035(2) 0.033(2) 0.052(3) 0.0075(19) 0.024(2) -0.0010(19)
C26 0.024(2) 0.051(3) 0.046(2) -0.016(2) 0.0051(18) -0.0098(19)
C24 0.027(2) 0.078(4) 0.033(2) -0.003(2) 0.0115(18) 0.002(2)
C13 0.024(2) 0.040(2) 0.044(2) 0.0088(19) -0.0067(17) -0.0081(18)
C36 0.038(2) 0.069(3) 0.0185(17) -0.0054(19) 0.0063(16) 0.001(2)
C23 0.032(2) 0.036(3) 0.079(3) -0.009(2) 0.005(2) 0.009(2)
C25 0.032(2) 0.039(3) 0.058(3) 0.017(2) 0.008(2) 0.002(2)
C22 0.039(3) 0.060(3) 0.049(3) 0.025(2) 0.001(2) 0.008(2)
B2 0.032(3) 0.065(3) 0.022(2) 0.000(2) 0.0080(18) -0.008(2)
B1 0.053(3) 0.019(2) 0.041(3) 0.0004(19) -0.016(2) -0.002(2)
F5A 0.113(9) 0.032(4) 0.046(4) 0.004(3) -0.003(4) -0.015(5)
F2A 0.045(4) 0.145(13) 0.023(3) -0.009(5) 0.013(2) 0.021(6)
F00W 0.117(14) 0.063(9) 0.028(5) 0.016(6) -0.036(7) -0.046(9)
F00Z 0.192(14) 0.085(10) 0.132(15) 0.005(9) 0.048(11) 0.057(9)

loop_
_atom_type_symbol
_atom_type_description
_atom_type_scat_dispersion_real
_atom_type_scat_dispersion_imag
_atom_type_scat_source
C C 0.0033 0.0016 'International Tables Vol C Tables 4.2.6.8 and 6.1.1.4'
H H 0.0000 0.0000 'International Tables Vol C Tables 4.2.6.8 and 6.1.1.4'
B B 0.0013 0.0007 'International Tables Vol C Tables 4.2.6.8 and 6.1.1.4'
F F 0.0171 0.0103 'International Tables Vol C Tables 4.2.6.8 and 6.1.1.4'
N N 0.0061 0.0033 'International Tables Vol C Tables 4.2.6.8 and 6.1.1.4'
Rh Rh -1.1178 0.9187 'International Tables Vol C Tables 4.2.6.8 and 6.1.1.4'

loop_
_geom_angle_atom_site_label_1
_geom_angle_atom_site_label_2
_geom_angle_atom_site_label_3
_geom_angle
_geom_angle_site_symmetry_1
_geom_angle_site_symmetry_3
_geom_angle_publ_flag
C1 Rh2 C2 34.28(10) . . ?
C6 Rh2 C2 62.95(11) . . ?
C6 Rh2 C1 34.76(11) . . ?
C3 Rh2 C2 34.90(10) . . ?
C3 Rh2 C1 63.33(11) . . ?
C3 Rh2 C6 77.52(12) . . ?
C4 Rh2 C2 63.72(11) . . ?
C4 Rh2 C1 75.61(11) . . ?
C4 Rh2 C6 66.87(12) . . ?
C4 Rh2 C3 36.96(12) . . ?
C4 Rh2 C5 37.59(12) . . ?
C4 Rh2 C10 112.03(13) . . ?
C11 Rh2 C2 113.21(12) . . ?
C11 Rh2 C1 136.17(12) . . ?
C11 Rh2 C6 167.77(12) . . ?
C11 Rh2 C3 106.05(12) . . ?
C11 Rh2 C4 123.01(13) . . ?
C11 Rh2 C7 39.08(12) . . ?
C11 Rh2 C9 64.49(13) . . ?
C11 Rh2 C5 155.10(12) . . ?
C11 Rh2 C8 64.64(12) . . ?
C11 Rh2 C10 38.20(13) . . ?
C7 Rh2 C2 104.68(12) . . ?
C7 Rh2 C1 107.37(12) . . ?
C7 Rh2 C6 129.06(12) . . ?
C7 Rh2 C3 121.88(12) . . ?
C7 Rh2 C4 155.73(13) . . ?
C7 Rh2 C9 64.86(13) . . ?
C7 Rh2 C5 164.91(12) . . ?
C7 Rh2 C8 38.64(13) . . ?
C7 Rh2 C10 64.83(13) . . ?
C9 Rh2 C2 166.74(12) . . ?
C9 Rh2 C1 138.17(12) . . ?
C9 Rh2 C6 116.29(13) . . ?
C9 Rh2 C3 157.38(12) . . ?
C9 Rh2 C4 129.10(13) . . ?
C9 Rh2 C5 112.66(13) . . ?
C9 Rh2 C10 38.59(13) . . ?
C5 Rh2 C2 75.15(12) . . ?
C5 Rh2 C1 63.77(11) . . ?
C5 Rh2 C6 37.08(11) . . ?
C5 Rh2 C3 66.61(12) . . ?
C8 Rh2 C2 128.27(12) . . ?
C8 Rh2 C1 108.82(12) . . ?
C8 Rh2 C6 107.79(12) . . ?
C8 Rh2 C3 158.49(13) . . ?
C8 Rh2 C4 164.37(13) . . ?
C8 Rh2 C9 38.48(13) . . ?
C8 Rh2 C5 130.01(13) . . ?
C8 Rh2 C10 64.44(13) . . ?
C10 Rh2 C2 146.36(12) . . ?
C10 Rh2 C1 172.07(12) . . ?
C10 Rh2 C6 149.22(13) . . ?
C10 Rh2 C3 121.28(12) . . ?
C10 Rh2 C5 123.48(13) . . ?
N2 Rh1 N1 79.09(11) . . ?
N2 Rh1 C19 105.39(12) . . ?
N2 Rh1 C17 156.65(13) . . ?
N2 Rh1 C18 119.62(13) . . ?
N2 Rh1 C21 159.33(13) . . ?
N2 Rh1 C20 121.77(13) . . ?
N1 Rh1 C19 165.82(13) . . ?
N1 Rh1 C17 116.04(12) . . ?
N1 Rh1 C18 150.44(13) . . ?
N1 Rh1 C21 106.52(12) . . ?
N1 Rh1 C20 127.14(13) . . ?
C19 Rh1 C17 64.54(14) . . ?
C18 Rh1 C19 37.99(15) . . ?
C18 Rh1 C17 39.44(14) . . ?
C18 Rh1 C21 64.69(14) . . ?
C21 Rh1 C19 64.67(14) . . ?
C21 Rh1 C17 37.71(14) . . ?
C20 Rh1 C19 39.06(14) . . ?
C20 Rh1 C17 64.81(14) . . ?
C20 Rh1 C18 65.08(15) . . ?
C20 Rh1 C21 39.08(14) . . ?
C2 N2 Rh1 115.3(2) . . ?
C2 N2 C33 118.4(3) . . ?
C33 N2 Rh1 124.8(2) . . ?
C1 N1 Rh1 115.5(2) . . ?
C1 N1 C27 119.0(3) . . ?
C27 N1 Rh1 124.3(2) . . ?
N2 C2 Rh2 132.7(2) . . ?
N2 C2 C1 115.2(3) . . ?
N2 C2 C3 126.4(3) . . ?
C1 C2 Rh2 72.58(18) . . ?
C3 C2 Rh2 63.52(17) . . ?
C3 C2 C1 118.2(3) . . ?
N1 C1 Rh2 132.5(2) . . ?
N1 C1 C2 113.9(3) . . ?
N1 C1 C6 127.9(3) . . ?
C2 C1 Rh2 73.14(18) . . ?
C6 C1 Rh2 63.85(17) . . ?
C6 C1 C2 118.1(3) . . ?
Rh2 C6 H6 119.1 . . ?
C1 C6 Rh2 81.40(19) . . ?
C1 C6 H6 119.1 . . ?
C5 C6 Rh2 70.24(19) . . ?
C5 C6 C1 121.8(3) . . ?
C5 C6 H6 119.1 . . ?
C38 C33 N2 119.3(3) . . ?
C34 C33 N2 120.0(3) . . ?
C34 C33 C38 120.6(3) . . ?
Rh2 C3 H3 119.3 . . ?
C2 C3 Rh2 81.58(19) . . ?
C2 C3 H3 119.3 . . ?
C4 C3 Rh2 69.62(18) . . ?
C4 C3 C2 121.5(3) . . ?
C4 C3 H3 119.3 . . ?
Rh2 C4 H4 119.9 . . ?
C3 C4 Rh2 73.42(19) . . ?
C3 C4 H4 119.9 . . ?
C3 C4 C5 119.8(3) . . ?
C5 C4 Rh2 71.88(19) . . ?
C5 C4 H4 119.9 . . ?
C28 C27 N1 119.8(3) . . ?
C32 C27 N1 120.2(3) . . ?
C32 C27 C28 120.0(3) . . ?
C7 C11 Rh2 70.54(19) . . ?
C7 C11 C12 125.4(3) . . ?
C10 C11 Rh2 72.1(2) . . ?
C10 C11 C7 108.8(3) . . ?
C10 C11 C12 125.7(3) . . ?
C12 C11 Rh2 124.7(2) . . ?
C11 C7 Rh2 70.38(19) . . ?
C11 C7 C16 127.5(3) . . ?
C16 C7 Rh2 122.5(2) . . ?
C8 C7 Rh2 70.97(19) . . ?
C8 C7 C11 107.1(3) . . ?
C8 C7 C16 125.4(3) . . ?
C8 C9 Rh2 70.19(19) . . ?
C8 C9 C10 107.6(3) . . ?
C8 C9 C14 126.8(3) . . ?
C10 C9 Rh2 70.92(19) . . ?
C10 C9 C14 125.5(3) . . ?
C14 C9 Rh2 126.6(3) . . ?
C7 C16 H16A 109.5 . . ?
C7 C16 H16B 109.5 . . ?
C7 C16 H16C 109.5 . . ?
H16A C16 H16B 109.5 . . ?
H16A C16 H16C 109.5 . . ?
H16B C16 H16C 109.5 . . ?
Rh2 C5 H5 120.1 . . ?
C6 C5 Rh2 72.68(19) . . ?
C6 C5 C4 119.1(3) . . ?
C6 C5 H5 120.1 . . ?
C4 C5 Rh2 70.52(19) . . ?
C4 C5 H5 120.1 . . ?
C7 C8 Rh2 70.38(18) . . ?
C7 C8 C9 108.7(3) . . ?
C7 C8 C15 125.0(3) . . ?
C9 C8 Rh2 71.33(19) . . ?
C9 C8 C15 126.2(3) . . ?
C15 C8 Rh2 126.3(2) . . ?
C18 C19 Rh1 70.5(2) . . ?
C18 C19 C20 108.1(3) . . ?
C18 C19 C24 127.6(4) . . ?
C20 C19 Rh1 68.7(2) . . ?
C20 C19 C24 124.3(4) . . ?
C24 C19 Rh1 127.3(3) . . ?
C27 C28 H28 120.2 . . ?
C27 C28 C29 119.7(3) . . ?
C29 C28 H28 120.2 . . ?
C11 C10 Rh2 69.73(19) . . ?
C11 C10 C9 107.8(3) . . ?
C11 C10 C13 126.8(3) . . ?
C9 C10 Rh2 70.49(19) . . ?
C9 C10 C13 125.4(3) . . ?
C13 C10 Rh2 128.0(3) . . ?
C18 C17 Rh1 69.71(19) . . ?
C18 C17 C22 124.5(4) . . ?
C21 C17 Rh1 70.8(2) . . ?
C21 C17 C18 107.7(3) . . ?
C21 C17 C22 127.6(4) . . ?
C22 C17 Rh1 129.4(3) . . ?
C33 C38 H38 120.4 . . ?
C33 C38 C37 119.2(4) . . ?
C37 C38 H38 120.4 . . ?
C27 C32 H32 120.2 . . ?
C27 C32 C31 119.6(3) . . ?
C31 C32 H32 120.2 . . ?
C19 C18 Rh1 71.5(2) . . ?
C19 C18 C17 107.8(3) . . ?
C19 C18 C23 127.9(4) . . ?
C17 C18 Rh1 70.8(2) . . ?
C17 C18 C23 124.3(4) . . ?
C23 C18 Rh1 124.5(3) . . ?
C32 C31 H31 119.7 . . ?
C30 C31 C32 120.6(3) . . ?
C30 C31 H31 119.7 . . ?
C17 C21 Rh1 71.5(2) . . ?
C17 C21 C20 108.6(3) . . ?
C17 C21 C26 127.4(4) . . ?
C20 C21 Rh1 69.0(2) . . ?
C20 C21 C26 124.0(4) . . ?
C26 C21 Rh1 126.1(3) . . ?
C28 C29 H29 119.8 . . ?
C30 C29 C28 120.4(3) . . ?
C30 C29 H29 119.8 . . ?
C11 C12 H12A 109.5 . . ?
C11 C12 H12B 109.5 . . ?
C11 C12 H12C 109.5 . . ?
H12A C12 H12B 109.5 . . ?
H12A C12 H12C 109.5 . . ?
H12B C12 H12C 109.5 . . ?
C8 C15 H15A 109.5 . . ?
C8 C15 H15B 109.5 . . ?
C8 C15 H15C 109.5 . . ?
H15A C15 H15B 109.5 . . ?
H15A C15 H15C 109.5 . . ?
H15B C15 H15C 109.5 . . ?
C38 C37 H37 119.9 . . ?
C36 C37 C38 120.2(4) . . ?
C36 C37 H37 119.9 . . ?
C19 C20 Rh1 72.3(2) . . ?
C19 C20 C25 125.9(4) . . ?
C21 C20 Rh1 72.0(2) . . ?
C21 C20 C19 107.7(3) . . ?
C21 C20 C25 126.4(4) . . ?
C25 C20 Rh1 123.2(3) . . ?
C33 C34 H34 119.8 . . ?
C33 C34 C35 120.4(4) . . ?
C35 C34 H34 119.8 . . ?
C31 C30 H30 120.2 . . ?
C29 C30 C31 119.7(3) . . ?
C29 C30 H30 120.2 . . ?
C34 C35 H35 120.3 . . ?
C34 C35 C36 119.4(4) . . ?
C36 C35 H35 120.3 . . ?
C9 C14 H14A 109.5 . . ?
C9 C14 H14B 109.5 . . ?
C9 C14 H14C 109.5 . . ?
H14A C14 H14B 109.5 . . ?
H14A C14 H14C 109.5 . . ?
H14B C14 H14C 109.5 . . ?
C21 C26 H26A 109.5 . . ?
C21 C26 H26B 109.5 . . ?
C21 C26 H26C 109.5 . . ?
H26A C26 H26B 109.5 . . ?
H26A C26 H26C 109.5 . . ?
H26B C26 H26C 109.5 . . ?
C19 C24 H24A 109.5 . . ?
C19 C24 H24B 109.5 . . ?
C19 C24 H24C 109.5 . . ?
H24A C24 H24B 109.5 . . ?
H24A C24 H24C 109.5 . . ?
H24B C24 H24C 109.5 . . ?
C10 C13 H13A 109.5 . . ?
C10 C13 H13B 109.5 . . ?
C10 C13 H13C 109.5 . . ?
H13A C13 H13B 109.5 . . ?
H13A C13 H13C 109.5 . . ?
H13B C13 H13C 109.5 . . ?
C37 C36 C35 120.2(4) . . ?
C37 C36 H36 119.9 . . ?
C35 C36 H36 119.9 . . ?
C18 C23 H23A 109.5 . . ?
C18 C23 H23B 109.5 . . ?
C18 C23 H23C 109.5 . . ?
H23A C23 H23B 109.5 . . ?
H23A C23 H23C 109.5 . . ?
H23B C23 H23C 109.5 . . ?
C20 C25 H25A 109.5 . . ?
C20 C25 H25B 109.5 . . ?
C20 C25 H25C 109.5 . . ?
H25A C25 H25B 109.5 . . ?
H25A C25 H25C 109.5 . . ?
H25B C25 H25C 109.5 . . ?
C17 C22 H22A 109.5 . . ?
C17 C22 H22B 109.5 . . ?
C17 C22 H22C 109.5 . . ?
H22A C22 H22B 109.5 . . ?
H22A C22 H22C 109.5 . . ?
H22B C22 H22C 109.5 . . ?
F7 B2 F5 94.4(11) . . ?
F7 B2 F5A 106.2(5) . . ?
F8 B2 F7 109.7(4) . . ?
F8 B2 F5 107.4(6) . . ?
F8 B2 F5A 102.3(10) . . ?
F6 B2 F7 109.1(9) . . ?
F6 B2 F8 124.0(11) . . ?
F6 B2 F5 108.1(10) . . ?
F2A B2 F7 121.8(11) . . ?
F2A B2 F8 109.4(5) . . ?
F2A B2 F5A 105.5(9) . . ?
F4 B1 F1 105.9(4) . . ?
F4 B1 F00Z 94.1(8) . . ?
F2 B1 F4 111.8(4) . . ?
F2 B1 F1 106.8(5) . . ?
F2 B1 F3 114.8(5) . . ?
F2 B1 F00Z 89.2(9) . . ?
F3 B1 F4 112.6(5) . . ?
F3 B1 F1 104.1(5) . . ?
F00W B1 F4 122.1(6) . . ?
F00W B1 F2 123.2(7) . . ?
F00W B1 F00Z 102.8(11) . . ?

loop_
_geom_bond_atom_site_label_1
_geom_bond_atom_site_label_2
_geom_bond_distance
_geom_bond_site_symmetry_2
_geom_bond_publ_flag
Rh2 C2 2.466(3) . ?
Rh2 C1 2.459(3) . ?
Rh2 C6 2.232(3) . ?
Rh2 C3 2.232(3) . ?
Rh2 C4 2.183(3) . ?
Rh2 C11 2.153(3) . ?
Rh2 C7 2.155(3) . ?
Rh2 C9 2.178(3) . ?
Rh2 C5 2.200(3) . ?
Rh2 C8 2.163(3) . ?
Rh2 C10 2.184(3) . ?
Rh1 N2 2.012(3) . ?
Rh1 N1 2.018(3) . ?
Rh1 C19 2.174(3) . ?
Rh1 C17 2.175(3) . ?
Rh1 C18 2.160(3) . ?
Rh1 C21 2.165(3) . ?
Rh1 C20 2.125(4) . ?
F7 B2 1.395(5) . ?
F4 B1 1.366(5) . ?
N2 C2 1.339(4) . ?
N2 C33 1.434(4) . ?
N1 C1 1.348(4) . ?
N1 C27 1.427(4) . ?
F8 B2 1.364(5) . ?
F2 B1 1.339(5) . ?
C2 C1 1.451(4) . ?
C2 C3 1.426(4) . ?
C1 C6 1.418(4) . ?
C6 H6 1.0000 . ?
C6 C5 1.410(4) . ?
C33 C38 1.382(5) . ?
C33 C34 1.370(5) . ?
C3 H3 1.0000 . ?
C3 C4 1.400(5) . ?
C4 H4 1.0000 . ?
C4 C5 1.412(5) . ?
C27 C28 1.382(4) . ?
C27 C32 1.382(5) . ?
C11 C7 1.441(4) . ?
C11 C10 1.419(5) . ?
C11 C12 1.502(5) . ?
C7 C16 1.487(5) . ?
C7 C8 1.429(5) . ?
C9 C8 1.431(5) . ?
C9 C10 1.441(5) . ?
C9 C14 1.492(5) . ?
C16 H16A 0.9800 . ?
C16 H16B 0.9800 . ?
C16 H16C 0.9800 . ?
C5 H5 1.0000 . ?
C8 C15 1.495(4) . ?
C19 C18 1.410(6) . ?
C19 C20 1.438(5) . ?
C19 C24 1.492(5) . ?
C28 H28 0.9500 . ?
C28 C29 1.390(5) . ?
C10 C13 1.492(5) . ?
C17 C18 1.463(5) . ?
C17 C21 1.403(5) . ?
C17 C22 1.488(5) . ?
C38 H38 0.9500 . ?
C38 C37 1.386(5) . ?
C32 H32 0.9500 . ?
C32 C31 1.387(5) . ?
C18 C23 1.488(6) . ?
C31 H31 0.9500 . ?
C31 C30 1.376(5) . ?
F1 B1 1.446(7) . ?
F5 B2 1.462(15) . ?
C21 C20 1.436(5) . ?
C21 C26 1.490(5) . ?
F3 B1 1.344(7) . ?
C29 H29 0.9500 . ?
C29 C30 1.372(5) . ?
C12 H12A 0.9800 . ?
C12 H12B 0.9800 . ?
C12 H12C 0.9800 . ?
C15 H15A 0.9800 . ?
C15 H15B 0.9800 . ?
C15 H15C 0.9800 . ?
C37 H37 0.9500 . ?
C37 C36 1.379(6) . ?
C20 C25 1.484(5) . ?
F6 B2 1.273(17) . ?
C34 H34 0.9500 . ?
C34 C35 1.382(5) . ?
C30 H30 0.9500 . ?
C35 H35 0.9500 . ?
C35 C36 1.384(6) . ?
C14 H14A 0.9800 . ?
C14 H14B 0.9800 . ?
C14 H14C 0.9800 . ?
C26 H26A 0.9800 . ?
C26 H26B 0.9800 . ?
C26 H26C 0.9800 . ?
C24 H24A 0.9800 . ?
C24 H24B 0.9800 . ?
C24 H24C 0.9800 . ?
C13 H13A 0.9800 . ?
C13 H13B 0.9800 . ?
C13 H13C 0.9800 . ?
C36 H36 0.9500 . ?
C23 H23A 0.9800 . ?
C23 H23B 0.9800 . ?
C23 H23C 0.9800 . ?
C25 H25A 0.9800 . ?
C25 H25B 0.9800 . ?
C25 H25C 0.9800 . ?
C22 H22A 0.9800 . ?
C22 H22B 0.9800 . ?
C22 H22C 0.9800 . ?
B2 F5A 1.446(12) . ?
B2 F2A 1.338(9) . ?
B1 F00W 1.200(10) . ?
B1 F00Z 1.573(18) . ?

loop_
_geom_torsion_atom_site_label_1
_geom_torsion_atom_site_label_2
_geom_torsion_atom_site_label_3
_geom_torsion_atom_site_label_4
_geom_torsion
_geom_torsion_site_symmetry_1
_geom_torsion_site_symmetry_2
_geom_torsion_site_symmetry_3
_geom_torsion_site_symmetry_4
_geom_torsion_publ_flag
Rh2 C2 C1 N1 -129.6(3) . . . . ?
Rh2 C2 C1 C6 46.8(3) . . . . ?
Rh2 C2 C3 C4 -59.8(3) . . . . ?
Rh2 C1 C6 C5 60.2(3) . . . . ?
Rh2 C6 C5 C4 55.0(3) . . . . ?
Rh2 C3 C4 C5 -57.0(3) . . . . ?
Rh2 C4 C5 C6 -56.1(3) . . . . ?
Rh2 C11 C7 C16 116.4(4) . . . . ?
Rh2 C11 C7 C8 -61.9(2) . . . . ?
Rh2 C11 C10 C9 60.5(2) . . . . ?
Rh2 C11 C10 C13 -122.9(4) . . . . ?
Rh2 C7 C8 C9 -61.3(2) . . . . ?
Rh2 C7 C8 C15 121.2(3) . . . . ?
Rh2 C9 C8 C7 60.7(2) . . . . ?
Rh2 C9 C8 C15 -121.8(4) . . . . ?
Rh2 C9 C10 C11 -60.0(2) . . . . ?
Rh2 C9 C10 C13 123.4(4) . . . . ?
Rh1 N2 C2 Rh2 96.4(3) . . . . ?
Rh1 N2 C2 C1 7.4(4) . . . . ?
Rh1 N2 C2 C3 -177.7(3) . . . . ?
Rh1 N2 C33 C38 98.3(3) . . . . ?
Rh1 N2 C33 C34 -79.1(4) . . . . ?
Rh1 N1 C1 Rh2 -96.0(3) . . . . ?
Rh1 N1 C1 C2 -7.5(4) . . . . ?
Rh1 N1 C1 C6 176.6(3) . . . . ?
Rh1 N1 C27 C28 70.1(4) . . . . ?
Rh1 N1 C27 C32 -108.0(3) . . . . ?
Rh1 C19 C18 C17 61.9(2) . . . . ?
Rh1 C19 C18 C23 -119.8(4) . . . . ?
Rh1 C19 C20 C21 -63.7(2) . . . . ?
Rh1 C19 C20 C25 118.6(4) . . . . ?
Rh1 C17 C18 C19 -62.4(2) . . . . ?
Rh1 C17 C18 C23 119.3(4) . . . . ?
Rh1 C17 C21 C20 59.2(2) . . . . ?
Rh1 C17 C21 C26 -121.8(4) . . . . ?
Rh1 C21 C20 C19 63.9(2) . . . . ?
Rh1 C21 C20 C25 -118.4(4) . . . . ?
N2 C2 C1 Rh2 129.6(3) . . . . ?
N2 C2 C1 N1 0.1(4) . . . . ?
N2 C2 C1 C6 176.5(3) . . . . ?
N2 C2 C3 Rh2 -125.0(3) . . . . ?
N2 C2 C3 C4 175.2(3) . . . . ?
N2 C33 C38 C37 -179.6(3) . . . . ?
N2 C33 C34 C35 179.3(3) . . . . ?
N1 C1 C6 Rh2 124.8(3) . . . . ?
N1 C1 C6 C5 -174.9(3) . . . . ?
N1 C27 C28 C29 -176.4(3) . . . . ?
N1 C27 C32 C31 176.2(3) . . . . ?
C2 N2 C33 C38 -67.6(4) . . . . ?
C2 N2 C33 C34 115.0(4) . . . . ?
C2 C1 C6 Rh2 -51.0(3) . . . . ?
C2 C1 C6 C5 9.2(5) . . . . ?
C2 C3 C4 Rh2 65.8(3) . . . . ?
C2 C3 C4 C5 8.8(5) . . . . ?
C1 N1 C27 C28 -123.0(3) . . . . ?
C1 N1 C27 C32 58.9(4) . . . . ?
C1 C2 C3 Rh2 49.7(3) . . . . ?
C1 C2 C3 C4 -10.1(5) . . . . ?
C1 C6 C5 Rh2 -65.8(3) . . . . ?
C1 C6 C5 C4 -10.8(5) . . . . ?
C33 N2 C2 Rh2 -96.4(3) . . . . ?
C33 N2 C2 C1 174.5(3) . . . . ?
C33 N2 C2 C3 -10.6(5) . . . . ?
C33 C38 C37 C36 1.1(6) . . . . ?
C33 C34 C35 C36 -0.5(6) . . . . ?
C3 C2 C1 Rh2 -45.7(3) . . . . ?
C3 C2 C1 N1 -175.3(3) . . . . ?
C3 C2 C1 C6 1.1(4) . . . . ?
C3 C4 C5 Rh2 57.7(3) . . . . ?
C3 C4 C5 C6 1.7(5) . . . . ?
C27 N1 C1 Rh2 96.0(3) . . . . ?
C27 N1 C1 C2 -175.5(3) . . . . ?
C27 N1 C1 C6 8.5(5) . . . . ?
C27 C28 C29 C30 -0.4(6) . . . . ?
C27 C32 C31 C30 0.8(6) . . . . ?
C11 C7 C8 Rh2 61.5(2) . . . . ?
C11 C7 C8 C9 0.2(4) . . . . ?
C11 C7 C8 C15 -177.3(3) . . . . ?
C7 C11 C10 Rh2 -61.3(2) . . . . ?
C7 C11 C10 C9 -0.8(4) . . . . ?
C7 C11 C10 C13 175.7(3) . . . . ?
C16 C7 C8 Rh2 -116.8(3) . . . . ?
C16 C7 C8 C9 -178.2(3) . . . . ?
C16 C7 C8 C15 4.3(6) . . . . ?
C8 C9 C10 Rh2 60.9(2) . . . . ?
C8 C9 C10 C11 0.9(4) . . . . ?
C8 C9 C10 C13 -175.7(3) . . . . ?
C28 C27 C32 C31 -1.9(5) . . . . ?
C28 C29 C30 C31 -0.7(6) . . . . ?
C10 C11 C7 Rh2 62.3(2) . . . . ?
C10 C11 C7 C16 178.7(3) . . . . ?
C10 C11 C7 C8 0.4(4) . . . . ?
C10 C9 C8 Rh2 -61.4(2) . . . . ?
C10 C9 C8 C7 -0.6(4) . . . . ?
C10 C9 C8 C15 176.8(3) . . . . ?
C17 C21 C20 Rh1 -60.8(2) . . . . ?
C17 C21 C20 C19 3.1(4) . . . . ?
C17 C21 C20 C25 -179.2(3) . . . . ?
C38 C33 C34 C35 2.0(6) . . . . ?
C38 C37 C36 C35 0.3(6) . . . . ?
C32 C27 C28 C29 1.7(5) . . . . ?
C32 C31 C30 C29 0.5(6) . . . . ?
C18 C19 C20 Rh1 59.7(2) . . . . ?
C18 C19 C20 C21 -4.0(4) . . . . ?
C18 C19 C20 C25 178.3(3) . . . . ?
C18 C17 C21 Rh1 -60.2(2) . . . . ?
C18 C17 C21 C20 -1.0(4) . . . . ?
C18 C17 C21 C26 178.0(3) . . . . ?
C21 C17 C18 Rh1 60.9(2) . . . . ?
C21 C17 C18 C19 -1.5(4) . . . . ?
C21 C17 C18 C23 -179.8(3) . . . . ?
C12 C11 C7 Rh2 -119.3(3) . . . . ?
C12 C11 C7 C16 -2.8(6) . . . . ?
C12 C11 C7 C8 178.9(3) . . . . ?
C12 C11 C10 Rh2 120.2(3) . . . . ?
C12 C11 C10 C9 -179.2(3) . . . . ?
C12 C11 C10 C13 -2.7(6) . . . . ?
C20 C19 C18 Rh1 -58.6(2) . . . . ?
C20 C19 C18 C17 3.4(4) . . . . ?
C20 C19 C18 C23 -178.4(4) . . . . ?
C34 C33 C38 C37 -2.3(5) . . . . ?
C34 C35 C36 C37 -0.7(6) . . . . ?
C14 C9 C8 Rh2 121.4(4) . . . . ?
C14 C9 C8 C7 -177.8(3) . . . . ?
C14 C9 C8 C15 -0.4(6) . . . . ?
C14 C9 C10 Rh2 -121.9(4) . . . . ?
C14 C9 C10 C11 178.1(3) . . . . ?
C14 C9 C10 C13 1.5(6) . . . . ?
C26 C21 C20 Rh1 120.2(3) . . . . ?
C26 C21 C20 C19 -175.9(3) . . . . ?
C26 C21 C20 C25 1.8(6) . . . . ?
C24 C19 C18 Rh1 122.6(4) . . . . ?
C24 C19 C18 C17 -175.4(3) . . . . ?
C24 C19 C18 C23 2.8(6) . . . . ?
C24 C19 C20 Rh1 -121.5(4) . . . . ?
C24 C19 C20 C21 174.9(3) . . . . ?
C24 C19 C20 C25 -2.9(6) . . . . ?
C22 C17 C18 Rh1 -124.6(4) . . . . ?
C22 C17 C18 C19 173.0(4) . . . . ?
C22 C17 C18 C23 -5.3(6) . . . . ?
C22 C17 C21 Rh1 125.5(4) . . . . ?
C22 C17 C21 C20 -175.3(4) . . . . ?
C22 C17 C21 C26 3.7(6) . . . . ?

loop_
_smtbx_masks_void_nr
_smtbx_masks_void_average_x
_smtbx_masks_void_average_y
_smtbx_masks_void_average_z
_smtbx_masks_void_volume
_smtbx_masks_void_count_electrons
_smtbx_masks_void_content
1 0.000 0.000 0.500 194.2 41.2 ?
2 0.000 0.500 0.000 0.1 0.0 ?
3 0.500 0.500 0.000 194.2 41.2 ?
4 0.500 0.000 0.500 0.1 0.0 ?
